data_1551609
loop_
_publ_author_name
'ITO, Misaki'
'MITSUHASHI, Ryoji'
'MIKURIYA, Masahiro'
'SAKIYAMA, Hiroshi'

_publ_section_title
;
 Crystal Structure of a Dinuclear Zinc(II) Complex with a Phenol-based
 Dinucleating Ligand
;
_journal_issue 0
_journal_name_full 'X-ray Structure Analysis Online'
_journal_page_first 13
_journal_paper_doi 10.2116/xraystruct.32.13
_journal_volume 32
_journal_year 2016
_chemical_formula_sum 'C43 H47 B N2 O7 Zn2'
_chemical_formula_weight 845.37
_space_group_crystal_system monoclinic
_space_group_IT_number 14
_space_group_name_Hall '-P 2yn'
_space_group_name_H-M_alt 'P 1 21/n 1'
_symmetry_space_group_name_Hall '-P 2yn'
_symmetry_space_group_name_H-M 'P 1 21/n 1'
_atom_sites_solution_hydrogens geom
_audit_creation_method SHELXL-2014/7
_cell_angle_alpha 90.000
_cell_angle_beta 103.127(3)
_cell_angle_gamma 90.000
_cell_formula_units_Z 4
_cell_length_a 14.9150(18)
_cell_length_b 10.2522(12)
_cell_length_c 26.964(4)
_cell_measurement_reflns_used 8747
_cell_measurement_temperature 90(2)
_cell_measurement_theta_max 27.000
_cell_measurement_theta_min 2.429
_cell_volume 4015.4(9)
_computing_cell_refinement 'Bruker SMART'
_computing_data_collection 'Bruker SMART'
_computing_data_reduction 'Bruker SAINT'
_computing_molecular_graphics 'Yadokari-XG 2009 (Wakita,Nemoto et al., 2009)'
_computing_publication_material 'SHELXL-2014/7 (Sheldrick, 2014)'
_computing_structure_refinement 'SHELXL-2014/7 (Sheldrick, 2014)'
_computing_structure_solution 'SHELXT 2014/5 (Sheldrick, 2014)'
_diffrn_ambient_temperature 90(2)
_diffrn_measured_fraction_theta_full 0.999
_diffrn_measured_fraction_theta_max 0.999
_diffrn_measurement_device_type 'CCD area detector'
_diffrn_measurement_method 'phi and omega scans'
_diffrn_radiation_type MoK\a
_diffrn_radiation_wavelength 0.71073
_diffrn_reflns_av_R_equivalents 0.0422
_diffrn_reflns_av_unetI/netI 0.0858
_diffrn_reflns_Laue_measured_fraction_full 0.999
_diffrn_reflns_Laue_measured_fraction_max 0.999
_diffrn_reflns_limit_h_max 19
_diffrn_reflns_limit_h_min -11
_diffrn_reflns_limit_k_max 13
_diffrn_reflns_limit_k_min -12
_diffrn_reflns_limit_l_max 31
_diffrn_reflns_limit_l_min -34
_diffrn_reflns_number 23636
_diffrn_reflns_point_group_measured_fraction_full 0.999
_diffrn_reflns_point_group_measured_fraction_max 0.999
_diffrn_reflns_theta_full 25.242
_diffrn_reflns_theta_max 27.000
_diffrn_reflns_theta_min 2.429
_diffrn_source 'sealed tube'
_exptl_absorpt_coefficient_mu 1.247
_exptl_absorpt_correction_T_max 0.746
_exptl_absorpt_correction_T_min 0.635
_exptl_absorpt_correction_type multi-scan
_exptl_absorpt_process_details SADABS
_exptl_crystal_colour colorless
_exptl_crystal_density_diffrn 1.398
_exptl_crystal_description platelet
_exptl_crystal_F_000 1760
_exptl_crystal_size_max 0.400
_exptl_crystal_size_mid 0.250
_exptl_crystal_size_min 0.250
_refine_diff_density_max 0.703
_refine_diff_density_min -0.422
_refine_diff_density_rms 0.064
_refine_ls_extinction_method none
_refine_ls_goodness_of_fit_ref 0.801
_refine_ls_hydrogen_treatment constr
_refine_ls_matrix_type full
_refine_ls_number_parameters 501
_refine_ls_number_reflns 8747
_refine_ls_number_restraints 0
_refine_ls_restrained_S_all 0.801
_refine_ls_R_factor_all 0.0608
_refine_ls_R_factor_gt 0.0351
_refine_ls_shift/su_max 0.002
_refine_ls_shift/su_mean 0.000
_refine_ls_structure_factor_coef Fsqd
_refine_ls_weighting_details 'w=1/[\s^2^(Fo^2^)+(0.0190P)^2^] where P=(Fo^2^+2Fc^2^)/3'
_refine_ls_weighting_scheme calc
_refine_ls_wR_factor_gt 0.0594
_refine_ls_wR_factor_ref 0.0631
_reflns_Friedel_coverage 0.000
_reflns_number_gt 5815
_reflns_number_total 8747
_reflns_threshold_expression 'I > 2\s(I)'
_cod_data_source_file 32_13_1.txt
_cod_data_source_block ydkr
_cod_database_code 1551609
_shelx_shelxl_version_number 2014/7
_shelx_space_group_comment
;
The symmetry employed for this shelxl refinement is uniquely defined
by the following loop, which should always be used as a source of
symmetry information in preference to the above space-group names.
They are only intended as comments.
;
_shelx_estimated_absorpt_t_min 0.635
_shelx_estimated_absorpt_t_max 0.746

loop_
_space_group_symop_operation_xyz
'x, y, z'
'-x+1/2, y+1/2, -z+1/2'
'-x, -y, -z'
'x-1/2, -y-1/2, z-1/2'

loop_
_atom_site_label
_atom_site_type_symbol
_atom_site_fract_x
_atom_site_fract_y
_atom_site_fract_z
_atom_site_U_iso_or_equiv
_atom_site_adp_type
_atom_site_occupancy
_atom_site_site_symmetry_order
_atom_site_calc_flag
_atom_site_refinement_flags_posn
_atom_site_refinement_flags_adp
Zn1 Zn 0.67895(2) 0.68725(3) 0.57841(2) 0.01851(8) Uani 1 1 d . .
Zn2 Zn 0.48730(2) 0.76402(3) 0.60253(2) 0.01910(8) Uani 1 1 d . .
O1 O 0.59010(10) 0.62714(14) 0.62225(6) 0.0186(4) Uani 1 1 d . .
C1 C 0.60297(16) 0.5395(2) 0.65895(9) 0.0183(6) Uani 1 1 d . .
C2 C 0.68666(16) 0.4679(2) 0.67315(9) 0.0171(5) Uani 1 1 d . .
C3 C 0.69815(16) 0.3786(2) 0.71349(9) 0.0199(6) Uani 1 1 d . .
H3 H 0.7548 0.3327 0.7227 0.024 Uiso 1 1 calc R U
C4 C 0.63211(17) 0.3535(2) 0.74054(9) 0.0221(6) Uani 1 1 d . .
C5 C 0.54969(17) 0.4205(2) 0.72535(9) 0.0225(6) Uani 1 1 d . .
H5 H 0.5020 0.4035 0.7426 0.027 Uiso 1 1 calc R U
C6 C 0.53330(16) 0.5123(2) 0.68573(9) 0.0174(5) Uani 1 1 d . .
C7 C 0.76360(16) 0.4776(2) 0.64863(9) 0.0188(6) Uani 1 1 d . .
H7 H 0.8160 0.4257 0.6626 0.023 Uiso 1 1 calc R U
C8 C 0.64877(17) 0.2590(2) 0.78435(10) 0.0291(6) Uani 1 1 d . .
H8 H 0.7094 0.2185 0.7879 0.044 Uiso 1 1 calc R U
H8A H 0.6011 0.1913 0.7779 0.044 Uiso 1 1 calc R U
H8B H 0.6466 0.3056 0.8158 0.044 Uiso 1 1 calc R U
C9 C 0.44331(16) 0.5750(2) 0.67588(9) 0.0204(6) Uani 1 1 d . .
H9 H 0.4014 0.5432 0.6948 0.024 Uiso 1 1 calc R U
N1 N 0.76858(13) 0.54885(18) 0.61015(8) 0.0181(5) Uani 1 1 d . .
N2 N 0.41435(13) 0.66793(18) 0.64471(7) 0.0196(5) Uani 1 1 d . .
C10 C 0.85105(16) 0.5386(2) 0.58881(10) 0.0236(6) Uani 1 1 d . .
H10 H 0.8388 0.4782 0.5594 0.028 Uiso 1 1 calc R U
H10A H 0.9032 0.5035 0.6149 0.028 Uiso 1 1 calc R U
C11 C 0.87523(15) 0.6714(2) 0.57209(9) 0.0229(6) Uani 1 1 d . .
H11 H 0.8997 0.7274 0.6020 0.028 Uiso 1 1 calc R U
H11A H 0.9223 0.6643 0.5516 0.028 Uiso 1 1 calc R U
O2 O 0.79173(10) 0.72455(15) 0.54219(6) 0.0215(4) Uani 1 1 d . .
C12 C 0.80413(17) 0.8492(2) 0.52099(10) 0.0322(7) Uani 1 1 d . .
H12 H 0.8397 0.9057 0.5476 0.048 Uiso 1 1 calc R U
H12A H 0.7439 0.8888 0.5070 0.048 Uiso 1 1 calc R U
H12B H 0.8373 0.8385 0.4938 0.048 Uiso 1 1 calc R U
C13 C 0.32085(16) 0.7179(2) 0.64133(10) 0.0250(6) Uani 1 1 d . .
H13 H 0.2984 0.6899 0.6715 0.030 Uiso 1 1 calc R U
H13A H 0.2785 0.6829 0.6105 0.030 Uiso 1 1 calc R U
C14 C 0.32307(16) 0.8652(2) 0.63887(10) 0.0242(6) Uani 1 1 d . .
H14 H 0.2598 0.9010 0.6301 0.029 Uiso 1 1 calc R U
H14A H 0.3556 0.9019 0.6720 0.029 Uiso 1 1 calc R U
O3 O 0.37107(11) 0.89641(15) 0.60012(6) 0.0241(4) Uani 1 1 d . .
C15 C 0.37666(18) 1.0345(2) 0.59238(11) 0.0357(7) Uani 1 1 d . .
H15 H 0.3145 1.0716 0.5838 0.054 Uiso 1 1 calc R U
H15A H 0.4073 1.0509 0.5644 0.054 Uiso 1 1 calc R U
H15B H 0.4120 1.0753 0.6236 0.054 Uiso 1 1 calc R U
O4 O 0.59204(11) 0.67737(16) 0.51250(6) 0.0256(4) Uani 1 1 d . .
O5 O 0.45681(11) 0.73779(16) 0.52860(6) 0.0250(4) Uani 1 1 d . .
C16 C 0.50647(17) 0.6976(2) 0.50010(9) 0.0212(6) Uani 1 1 d . .
C17 C 0.46058(17) 0.6733(3) 0.44483(9) 0.0329(7) Uani 1 1 d . .
H17 H 0.4053 0.6200 0.4428 0.049 Uiso 1 1 calc R U
H17A H 0.5034 0.6273 0.4282 0.049 Uiso 1 1 calc R U
H17B H 0.4433 0.7568 0.4276 0.049 Uiso 1 1 calc R U
O6 O 0.70115(11) 0.86326(15) 0.60810(6) 0.0236(4) Uani 1 1 d . .
O7 O 0.56585(11) 0.91793(14) 0.62481(6) 0.0230(4) Uani 1 1 d . .
C18 C 0.65022(17) 0.9356(2) 0.62736(9) 0.0207(6) Uani 1 1 d . .
C19 C 0.69422(17) 1.0537(2) 0.65660(10) 0.0298(7) Uani 1 1 d . .
H19 H 0.7154 1.0311 0.6927 0.045 Uiso 1 1 calc R U
H19A H 0.6490 1.1244 0.6530 0.045 Uiso 1 1 calc R U
H19B H 0.7468 1.0821 0.6431 0.045 Uiso 1 1 calc R U
B1 B 0.44912(19) 0.7138(3) 0.86553(11) 0.0209(7) Uani 1 1 d . .
C20 C 0.47518(15) 0.8020(2) 0.81997(9) 0.0192(6) Uani 1 1 d . .
C21 C 0.44771(16) 0.9322(2) 0.80966(9) 0.0226(6) Uani 1 1 d . .
H21 H 0.4119 0.9728 0.8303 0.027 Uiso 1 1 calc R U
C22 C 0.47049(16) 1.0040(2) 0.77078(10) 0.0250(6) Uani 1 1 d . .
H22 H 0.4502 1.0917 0.7653 0.030 Uiso 1 1 calc R U
C23 C 0.52261(16) 0.9490(2) 0.73977(10) 0.0247(6) Uani 1 1 d . .
H23 H 0.5389 0.9982 0.7133 0.030 Uiso 1 1 calc R U
C24 C 0.55041(16) 0.8206(2) 0.74830(9) 0.0231(6) Uani 1 1 d . .
H24 H 0.5859 0.7807 0.7273 0.028 Uiso 1 1 calc R U
C25 C 0.52691(15) 0.7501(2) 0.78699(9) 0.0222(6) Uani 1 1 d . .
H25 H 0.5467 0.6620 0.7916 0.027 Uiso 1 1 calc R U
C26 C 0.40992(15) 0.5729(2) 0.83984(9) 0.0204(6) Uani 1 1 d . .
C27 C 0.34317(16) 0.5681(2) 0.79389(10) 0.0238(6) Uani 1 1 d . .
H27 H 0.3195 0.6480 0.7784 0.029 Uiso 1 1 calc R U
C28 C 0.30999(16) 0.4523(2) 0.76987(10) 0.0269(6) Uani 1 1 d . .
H28 H 0.2638 0.4543 0.7391 0.032 Uiso 1 1 calc R U
C29 C 0.34410(16) 0.3341(2) 0.79061(10) 0.0263(6) Uani 1 1 d . .
H29 H 0.3226 0.2547 0.7740 0.032 Uiso 1 1 calc R U
C30 C 0.41014(16) 0.3331(2) 0.83608(10) 0.0265(6) Uani 1 1 d . .
H30 H 0.4337 0.2526 0.8510 0.032 Uiso 1 1 calc R U
C31 C 0.44180(16) 0.4504(2) 0.85976(10) 0.0240(6) Uani 1 1 d . .
H31 H 0.4871 0.4475 0.8908 0.029 Uiso 1 1 calc R U
C32 C 0.54083(16) 0.6917(2) 0.91252(9) 0.0204(6) Uani 1 1 d . .
C33 C 0.63131(16) 0.7087(2) 0.90813(10) 0.0245(6) Uani 1 1 d . .
H33 H 0.6423 0.7274 0.8755 0.029 Uiso 1 1 calc R U
C34 C 0.70656(18) 0.6994(2) 0.94959(11) 0.0339(7) Uani 1 1 d . .
H34 H 0.7670 0.7131 0.9448 0.041 Uiso 1 1 calc R U
C35 C 0.69381(19) 0.6708(2) 0.99715(11) 0.0343(7) Uani 1 1 d . .
H35 H 0.7448 0.6669 1.0256 0.041 Uiso 1 1 calc R U
C36 C 0.6059(2) 0.6478(3) 1.00295(11) 0.0378(8) Uani 1 1 d . .
H36 H 0.5958 0.6254 1.0354 0.045 Uiso 1 1 calc R U
C37 C 0.53211(18) 0.6572(2) 0.96134(10) 0.0312(7) Uani 1 1 d . .
H37 H 0.4722 0.6393 0.9663 0.037 Uiso 1 1 calc R U
C38 C 0.37209(17) 0.7926(2) 0.88906(9) 0.0214(6) Uani 1 1 d . .
C39 C 0.27755(17) 0.7711(2) 0.87570(10) 0.0272(6) Uani 1 1 d . .
H39 H 0.2546 0.7042 0.8518 0.033 Uiso 1 1 calc R U
C40 C 0.21531(18) 0.8431(2) 0.89584(11) 0.0335(7) Uani 1 1 d . .
H40 H 0.1514 0.8245 0.8855 0.040 Uiso 1 1 calc R U
C41 C 0.24513(19) 0.9412(2) 0.93057(11) 0.0336(7) Uani 1 1 d . .
H41 H 0.2025 0.9890 0.9448 0.040 Uiso 1 1 calc R U
C42 C 0.33817(19) 0.9686(2) 0.94428(10) 0.0312(7) Uani 1 1 d . .
H42 H 0.3601 1.0374 0.9675 0.037 Uiso 1 1 calc R U
C43 C 0.39927(18) 0.8954(2) 0.92406(10) 0.0262(6) Uani 1 1 d . .
H43 H 0.4630 0.9155 0.9343 0.031 Uiso 1 1 calc R U

loop_
_atom_site_aniso_label
_atom_site_aniso_U_11
_atom_site_aniso_U_22
_atom_site_aniso_U_33
_atom_site_aniso_U_23
_atom_site_aniso_U_13
_atom_site_aniso_U_12
Zn1 0.01588(15) 0.02106(16) 0.01843(16) 0.00140(13) 0.00357(11) 0.00171(13)
Zn2 0.01616(16) 0.02185(16) 0.01901(16) -0.00021(13) 0.00342(11) 0.00219(13)
O1 0.0177(9) 0.0194(9) 0.0194(10) 0.0036(7) 0.0056(7) 0.0029(7)
C1 0.0191(14) 0.0156(13) 0.0185(14) -0.0048(11) 0.0009(11) -0.0035(11)
C2 0.0186(14) 0.0137(12) 0.0175(14) -0.0028(10) 0.0012(10) -0.0010(10)
C3 0.0200(14) 0.0159(13) 0.0213(15) -0.0012(11) -0.0007(11) 0.0005(11)
C4 0.0254(15) 0.0179(13) 0.0210(15) -0.0016(11) 0.0013(11) -0.0037(11)
C5 0.0247(15) 0.0212(14) 0.0227(15) -0.0041(11) 0.0079(11) -0.0072(11)
C6 0.0171(14) 0.0170(13) 0.0182(14) -0.0022(11) 0.0046(10) -0.0021(10)
C7 0.0149(13) 0.0161(13) 0.0229(15) -0.0036(11) -0.0008(10) 0.0033(10)
C8 0.0285(16) 0.0325(16) 0.0260(16) 0.0042(13) 0.0052(12) -0.0033(13)
C9 0.0200(14) 0.0229(14) 0.0198(15) -0.0044(11) 0.0075(11) -0.0086(11)
N1 0.0153(11) 0.0184(11) 0.0200(12) -0.0007(9) 0.0030(9) 0.0006(9)
N2 0.0160(11) 0.0207(11) 0.0219(12) -0.0032(10) 0.0039(9) -0.0006(9)
C10 0.0188(14) 0.0264(14) 0.0260(16) 0.0043(12) 0.0059(11) 0.0056(11)
C11 0.0155(14) 0.0282(15) 0.0257(15) 0.0031(12) 0.0060(11) 0.0028(11)
O2 0.0169(9) 0.0236(10) 0.0241(10) 0.0046(8) 0.0046(7) 0.0016(7)
C12 0.0303(16) 0.0325(16) 0.0365(18) 0.0125(13) 0.0131(13) 0.0032(13)
C13 0.0172(14) 0.0324(16) 0.0278(16) -0.0004(12) 0.0097(11) 0.0005(11)
C14 0.0188(14) 0.0301(15) 0.0242(16) -0.0034(12) 0.0063(11) 0.0030(12)
O3 0.0222(10) 0.0228(10) 0.0281(11) 0.0006(8) 0.0071(8) 0.0029(8)
C15 0.0319(17) 0.0265(16) 0.048(2) 0.0057(14) 0.0066(14) 0.0076(13)
O4 0.0171(10) 0.0379(11) 0.0204(10) -0.0013(8) 0.0013(7) 0.0015(8)
O5 0.0200(10) 0.0353(10) 0.0189(10) -0.0030(8) 0.0028(7) 0.0072(8)
C16 0.0243(15) 0.0192(14) 0.0189(15) 0.0002(11) 0.0023(11) -0.0017(11)
C17 0.0226(15) 0.0506(18) 0.0237(16) -0.0075(14) 0.0017(12) 0.0020(13)
O6 0.0205(10) 0.0216(9) 0.0299(11) -0.0017(8) 0.0084(8) 0.0007(8)
O7 0.0198(10) 0.0212(9) 0.0282(11) -0.0010(8) 0.0056(8) 0.0010(8)
C18 0.0237(15) 0.0216(14) 0.0151(14) 0.0048(11) 0.0008(11) 0.0007(12)
C19 0.0281(16) 0.0265(15) 0.0348(18) -0.0057(13) 0.0072(13) -0.0059(12)
B1 0.0174(16) 0.0211(16) 0.0236(17) 0.0015(13) 0.0035(12) -0.0009(12)
C20 0.0114(13) 0.0239(14) 0.0203(14) -0.0034(11) -0.0008(10) -0.0047(11)
C21 0.0189(14) 0.0264(15) 0.0219(15) -0.0034(12) 0.0035(11) -0.0010(11)
C22 0.0237(15) 0.0258(15) 0.0242(16) 0.0008(12) 0.0029(12) -0.0010(12)
C23 0.0209(15) 0.0326(16) 0.0198(15) 0.0005(12) 0.0025(11) -0.0108(12)
C24 0.0178(14) 0.0295(15) 0.0215(15) -0.0091(12) 0.0035(11) -0.0055(12)
C25 0.0158(13) 0.0244(14) 0.0253(15) -0.0038(12) 0.0024(11) -0.0030(11)
C26 0.0120(13) 0.0271(14) 0.0229(15) -0.0011(11) 0.0059(11) 0.0004(11)
C27 0.0179(14) 0.0272(15) 0.0263(16) 0.0034(12) 0.0050(11) -0.0005(11)
C28 0.0159(14) 0.0399(17) 0.0244(16) -0.0023(13) 0.0034(11) -0.0071(12)
C29 0.0180(14) 0.0293(16) 0.0339(17) -0.0089(13) 0.0104(12) -0.0080(12)
C30 0.0189(14) 0.0236(15) 0.0372(18) -0.0019(13) 0.0066(12) 0.0007(12)
C31 0.0163(14) 0.0300(15) 0.0248(16) -0.0020(12) 0.0028(11) -0.0014(12)
C32 0.0221(14) 0.0156(13) 0.0232(15) -0.0052(11) 0.0046(11) 0.0013(11)
C33 0.0244(15) 0.0194(14) 0.0279(16) 0.0052(11) 0.0025(12) -0.0007(11)
C34 0.0186(15) 0.0237(15) 0.054(2) 0.0014(14) -0.0036(13) -0.0050(12)
C35 0.0370(18) 0.0231(15) 0.0331(18) -0.0083(13) -0.0126(14) 0.0051(13)
C36 0.045(2) 0.0441(19) 0.0220(17) -0.0027(14) 0.0025(14) 0.0191(15)
C37 0.0262(16) 0.0417(18) 0.0268(17) -0.0004(13) 0.0080(12) 0.0097(13)
C38 0.0240(15) 0.0221(14) 0.0193(14) 0.0074(11) 0.0073(11) 0.0034(11)
C39 0.0260(16) 0.0219(14) 0.0361(17) 0.0061(12) 0.0120(12) 0.0001(12)
C40 0.0230(16) 0.0282(16) 0.053(2) 0.0144(15) 0.0159(14) 0.0061(13)
C41 0.0397(19) 0.0275(16) 0.041(2) 0.0136(14) 0.0251(14) 0.0162(14)
C42 0.0435(19) 0.0268(15) 0.0261(17) 0.0056(13) 0.0139(13) 0.0103(13)
C43 0.0256(15) 0.0303(15) 0.0247(16) 0.0031(12) 0.0100(12) 0.0035(12)

loop_
_atom_type_symbol
_atom_type_description
_atom_type_scat_dispersion_real
_atom_type_scat_dispersion_imag
_atom_type_scat_source
C C 0.0033 0.0016 'International Tables Vol C Tables 4.2.6.8 and 6.1.1.4'
H H 0.0000 0.0000 'International Tables Vol C Tables 4.2.6.8 and 6.1.1.4'
N N 0.0061 0.0033 'International Tables Vol C Tables 4.2.6.8 and 6.1.1.4'
O O 0.0106 0.0060 'International Tables Vol C Tables 4.2.6.8 and 6.1.1.4'
Zn Zn 0.2839 1.4301 'International Tables Vol C Tables 4.2.6.8 and 6.1.1.4'
B B 0.0013 0.0007 'International Tables Vol C Tables 4.2.6.8 and 6.1.1.4'

loop_
_geom_angle_atom_site_label_1
_geom_angle_atom_site_label_2
_geom_angle_atom_site_label_3
_geom_angle
O4 Zn1 O6 115.68(7)
O4 Zn1 N1 126.41(7)
O6 Zn1 N1 116.14(7)
O4 Zn1 O1 97.26(7)
O6 Zn1 O1 96.39(7)
N1 Zn1 O1 89.81(7)
O4 Zn1 O2 91.26(7)
O6 Zn1 O2 86.87(6)
N1 Zn1 O2 78.82(7)
O1 Zn1 O2 168.44(6)
O5 Zn2 O7 113.79(7)
O5 Zn2 N2 118.67(7)
O7 Zn2 N2 125.54(7)
O5 Zn2 O1 99.00(6)
O7 Zn2 O1 96.34(6)
N2 Zn2 O1 89.25(7)
O5 Zn2 O3 93.19(6)
O7 Zn2 O3 85.69(6)
N2 Zn2 O3 78.07(7)
O1 Zn2 O3 165.56(7)
C1 O1 Zn2 129.19(15)
C1 O1 Zn1 129.18(15)
Zn2 O1 Zn1 100.74(7)
O1 C1 C6 121.1(2)
O1 C1 C2 121.5(2)
C6 C1 C2 117.4(2)
C3 C2 C1 119.4(2)
C3 C2 C7 115.3(2)
C1 C2 C7 125.3(2)
C4 C3 C2 123.9(2)
C4 C3 H3 118.1
C2 C3 H3 118.1
C3 C4 C5 116.3(2)
C3 C4 C8 121.8(2)
C5 C4 C8 121.9(2)
C4 C5 C6 123.2(2)
C4 C5 H5 118.4
C6 C5 H5 118.4
C5 C6 C1 119.9(2)
C5 C6 C9 115.4(2)
C1 C6 C9 124.8(2)
N1 C7 C2 127.1(2)
N1 C7 H7 116.4
C2 C7 H7 116.4
C4 C8 H8 109.5
C4 C8 H8A 109.5
H8 C8 H8A 109.5
C4 C8 H8B 109.5
H8 C8 H8B 109.5
H8A C8 H8B 109.5
N2 C9 C6 127.4(2)
N2 C9 H9 116.3
C6 C9 H9 116.3
C7 N1 C10 118.7(2)
C7 N1 Zn1 126.32(17)
C10 N1 Zn1 114.73(15)
C9 N2 C13 118.4(2)
C9 N2 Zn2 126.42(17)
C13 N2 Zn2 115.07(15)
N1 C10 C11 109.30(19)
N1 C10 H10 109.8
C11 C10 H10 109.8
N1 C10 H10A 109.8
C11 C10 H10A 109.8
H10 C10 H10A 108.3
O2 C11 C10 106.09(18)
O2 C11 H11 110.5
C10 C11 H11 110.5
O2 C11 H11A 110.5
C10 C11 H11A 110.5
H11 C11 H11A 108.7
C12 O2 C11 113.05(17)
C12 O2 Zn1 121.57(14)
C11 O2 Zn1 110.21(13)
O2 C12 H12 109.5
O2 C12 H12A 109.5
H12 C12 H12A 109.5
O2 C12 H12B 109.5
H12 C12 H12B 109.5
H12A C12 H12B 109.5
N2 C13 C14 108.73(19)
N2 C13 H13 109.9
C14 C13 H13 109.9
N2 C13 H13A 109.9
C14 C13 H13A 109.9
H13 C13 H13A 108.3
O3 C14 C13 105.96(19)
O3 C14 H14 110.5
C13 C14 H14 110.5
O3 C14 H14A 110.5
C13 C14 H14A 110.5
H14 C14 H14A 108.7
C14 O3 C15 112.43(19)
C14 O3 Zn2 111.33(13)
C15 O3 Zn2 122.92(15)
O3 C15 H15 109.5
O3 C15 H15A 109.5
H15 C15 H15A 109.5
O3 C15 H15B 109.5
H15 C15 H15B 109.5
H15A C15 H15B 109.5
C16 O4 Zn1 131.03(16)
C16 O5 Zn2 129.54(16)
O5 C16 O4 126.6(2)
O5 C16 C17 117.4(2)
O4 C16 C17 116.0(2)
C16 C17 H17 109.5
C16 C17 H17A 109.5
H17 C17 H17A 109.5
C16 C17 H17B 109.5
H17 C17 H17B 109.5
H17A C17 H17B 109.5
C18 O6 Zn1 130.34(16)
C18 O7 Zn2 130.44(16)
O6 C18 O7 125.7(2)
O6 C18 C19 117.2(2)
O7 C18 C19 117.1(2)
C18 C19 H19 109.5
C18 C19 H19A 109.5
H19 C19 H19A 109.5
C18 C19 H19B 109.5
H19 C19 H19B 109.5
H19A C19 H19B 109.5
C20 B1 C38 108.84(19)
C20 B1 C26 106.8(2)
C38 B1 C26 112.3(2)
C20 B1 C32 110.7(2)
C38 B1 C32 107.5(2)
C26 B1 C32 110.71(19)
C21 C20 C25 114.3(2)
C21 C20 B1 124.3(2)
C25 C20 B1 121.5(2)
C22 C21 C20 122.9(2)
C22 C21 H21 118.5
C20 C21 H21 118.5
C23 C22 C21 120.6(2)
C23 C22 H22 119.7
C21 C22 H22 119.7
C24 C23 C22 118.4(2)
C24 C23 H23 120.8
C22 C23 H23 120.8
C25 C24 C23 120.4(2)
C25 C24 H24 119.8
C23 C24 H24 119.8
C24 C25 C20 123.4(2)
C24 C25 H25 118.3
C20 C25 H25 118.3
C27 C26 C31 114.6(2)
C27 C26 B1 120.9(2)
C31 C26 B1 124.4(2)
C28 C27 C26 123.2(2)
C28 C27 H27 118.4
C26 C27 H27 118.4
C29 C28 C27 120.1(2)
C29 C28 H28 120.0
C27 C28 H28 120.0
C28 C29 C30 119.1(2)
C28 C29 H29 120.5
C30 C29 H29 120.5
C29 C30 C31 119.8(2)
C29 C30 H30 120.1
C31 C30 H30 120.1
C30 C31 C26 123.1(2)
C30 C31 H31 118.4
C26 C31 H31 118.4
C33 C32 C37 114.3(2)
C33 C32 B1 124.5(2)
C37 C32 B1 121.2(2)
C32 C33 C34 122.8(3)
C32 C33 H33 118.6
C34 C33 H33 118.6
C35 C34 C33 120.5(3)
C35 C34 H34 119.8
C33 C34 H34 119.8
C34 C35 C36 118.8(2)
C34 C35 H35 120.6
C36 C35 H35 120.6
C35 C36 C37 119.9(3)
C35 C36 H36 120.1
C37 C36 H36 120.1
C36 C37 C32 123.6(3)
C36 C37 H37 118.2
C32 C37 H37 118.2
C39 C38 C43 114.3(2)
C39 C38 B1 125.3(2)
C43 C38 B1 120.3(2)
C40 C39 C38 122.8(3)
C40 C39 H39 118.6
C38 C39 H39 118.6
C41 C40 C39 120.8(3)
C41 C40 H40 119.6
C39 C40 H40 119.6
C40 C41 C42 118.7(3)
C40 C41 H41 120.6
C42 C41 H41 120.6
C41 C42 C43 119.7(3)
C41 C42 H42 120.2
C43 C42 H42 120.2
C42 C43 C38 123.6(3)
C42 C43 H43 118.2
C38 C43 H43 118.2

loop_
_geom_bond_atom_site_label_1
_geom_bond_atom_site_label_2
_geom_bond_distance
Zn1 O4 1.9500(15)
Zn1 O6 1.9713(16)
Zn1 N1 2.0034(19)
Zn1 O1 2.0604(16)
Zn1 O2 2.1622(17)
Zn2 O5 1.9600(17)
Zn2 O7 1.9757(16)
Zn2 N2 2.003(2)
Zn2 O1 2.0574(15)
Zn2 O3 2.1909(16)
O1 C1 1.318(3)
C1 C6 1.421(3)
C1 C2 1.424(3)
C2 C3 1.402(3)
C2 C7 1.452(3)
C3 C4 1.377(3)
C3 H3 0.9500
C4 C5 1.387(3)
C4 C8 1.504(3)
C5 C6 1.403(3)
C5 H5 0.9500
C6 C9 1.457(3)
C7 N1 1.284(3)
C7 H7 0.9500
C8 H8 0.9800
C8 H8A 0.9800
C8 H8B 0.9800
C9 N2 1.279(3)
C9 H9 0.9500
N1 C10 1.475(3)
N2 C13 1.469(3)
C10 C11 1.503(3)
C10 H10 0.9900
C10 H10A 0.9900
C11 O2 1.429(2)
C11 H11 0.9900
C11 H11A 0.9900
O2 C12 1.429(3)
C12 H12 0.9800
C12 H12A 0.9800
C12 H12B 0.9800
C13 C14 1.512(3)
C13 H13 0.9900
C13 H13A 0.9900
C14 O3 1.430(3)
C14 H14 0.9900
C14 H14A 0.9900
O3 C15 1.436(3)
C15 H15 0.9800
C15 H15A 0.9800
C15 H15B 0.9800
O4 C16 1.261(3)
O5 C16 1.252(3)
C16 C17 1.513(3)
C17 H17 0.9800
C17 H17A 0.9800
C17 H17B 0.9800
O6 C18 1.256(3)
O7 C18 1.258(3)
C18 C19 1.511(3)
C19 H19 0.9800
C19 H19A 0.9800
C19 H19B 0.9800
B1 C20 1.641(4)
B1 C38 1.645(4)
B1 C26 1.651(3)
B1 C32 1.656(3)
C20 C21 1.406(3)
C20 C25 1.407(3)
C21 C22 1.385(3)
C21 H21 0.9500
C22 C23 1.384(3)
C22 H22 0.9500
C23 C24 1.384(3)
C23 H23 0.9500
C24 C25 1.378(3)
C24 H24 0.9500
C25 H25 0.9500
C26 C27 1.403(3)
C26 C31 1.406(3)
C27 C28 1.389(3)
C27 H27 0.9500
C28 C29 1.382(3)
C28 H28 0.9500
C29 C30 1.388(3)
C29 H29 0.9500
C30 C31 1.393(3)
C30 H30 0.9500
C31 H31 0.9500
C32 C33 1.392(3)
C32 C37 1.397(3)
C33 C34 1.396(3)
C33 H33 0.9500
C34 C35 1.370(4)
C34 H34 0.9500
C35 C36 1.376(4)
C35 H35 0.9500
C36 C37 1.385(3)
C36 H36 0.9500
C37 H37 0.9500
C38 C39 1.392(3)
C38 C43 1.411(3)
C39 C40 1.390(3)
C39 H39 0.9500
C40 C41 1.377(4)
C40 H40 0.9500
C41 C42 1.382(4)
C41 H41 0.9500
C42 C43 1.384(3)
C42 H42 0.9500
C43 H43 0.9500

loop_
_geom_torsion_atom_site_label_1
_geom_torsion_atom_site_label_2
_geom_torsion_atom_site_label_3
_geom_torsion_atom_site_label_4
_geom_torsion
Zn2 O1 C1 C6 11.9(3)
Zn1 O1 C1 C6 179.01(15)
Zn2 O1 C1 C2 -168.50(15)
Zn1 O1 C1 C2 -1.4(3)
O1 C1 C2 C3 178.0(2)
C6 C1 C2 C3 -2.3(3)
O1 C1 C2 C7 -2.7(4)
C6 C1 C2 C7 176.9(2)
C1 C2 C3 C4 0.9(4)
C7 C2 C3 C4 -178.4(2)
C2 C3 C4 C5 1.2(4)
C2 C3 C4 C8 -178.5(2)
C3 C4 C5 C6 -1.8(3)
C8 C4 C5 C6 177.9(2)
C4 C5 C6 C1 0.3(4)
C4 C5 C6 C9 -178.7(2)
O1 C1 C6 C5 -178.6(2)
C2 C1 C6 C5 1.8(3)
O1 C1 C6 C9 0.3(4)
C2 C1 C6 C9 -179.3(2)
C3 C2 C7 N1 177.7(2)
C1 C2 C7 N1 -1.5(4)
C5 C6 C9 N2 174.4(2)
C1 C6 C9 N2 -4.6(4)
C2 C7 N1 C10 -176.2(2)
C2 C7 N1 Zn1 9.4(3)
C6 C9 N2 C13 -179.2(2)
C6 C9 N2 Zn2 -4.0(3)
C7 N1 C10 C11 -142.9(2)
Zn1 N1 C10 C11 32.2(2)
N1 C10 C11 O2 -48.9(3)
C10 C11 O2 C12 -176.9(2)
C10 C11 O2 Zn1 43.4(2)
C9 N2 C13 C14 137.3(2)
Zn2 N2 C13 C14 -38.4(2)
N2 C13 C14 O3 49.6(2)
C13 C14 O3 C15 178.48(18)
C13 C14 O3 Zn2 -39.1(2)
Zn2 O5 C16 O4 -8.0(4)
Zn2 O5 C16 C17 173.39(16)
Zn1 O4 C16 O5 4.5(4)
Zn1 O4 C16 C17 -176.90(16)
Zn1 O6 C18 O7 -11.7(4)
Zn1 O6 C18 C19 167.67(16)
Zn2 O7 C18 O6 12.2(4)
Zn2 O7 C18 C19 -167.15(16)
C38 B1 C20 C21 10.1(3)
C26 B1 C20 C21 131.7(2)
C32 B1 C20 C21 -107.7(2)
C38 B1 C20 C25 -168.8(2)
C26 B1 C20 C25 -47.3(3)
C32 B1 C20 C25 73.3(3)
C25 C20 C21 C22 -0.8(3)
B1 C20 C21 C22 -179.7(2)
C20 C21 C22 C23 -0.1(4)
C21 C22 C23 C24 0.6(3)
C22 C23 C24 C25 -0.4(3)
C23 C24 C25 C20 -0.5(4)
C21 C20 C25 C24 1.0(3)
B1 C20 C25 C24 -179.9(2)
C20 B1 C26 C27 -48.0(3)
C38 B1 C26 C27 71.3(3)
C32 B1 C26 C27 -168.6(2)
C20 B1 C26 C31 129.0(2)
C38 B1 C26 C31 -111.7(3)
C32 B1 C26 C31 8.4(3)
C31 C26 C27 C28 0.6(4)
B1 C26 C27 C28 177.9(2)
C26 C27 C28 C29 -1.3(4)
C27 C28 C29 C30 1.4(4)
C28 C29 C30 C31 -0.8(4)
C29 C30 C31 C26 0.1(4)
C27 C26 C31 C30 0.0(4)
B1 C26 C31 C30 -177.2(2)
C20 B1 C32 C33 -18.5(3)
C38 B1 C32 C33 -137.2(2)
C26 B1 C32 C33 99.8(3)
C20 B1 C32 C37 159.6(2)
C38 B1 C32 C37 40.9(3)
C26 B1 C32 C37 -82.1(3)
C37 C32 C33 C34 -3.5(4)
B1 C32 C33 C34 174.7(2)
C32 C33 C34 C35 0.9(4)
C33 C34 C35 C36 1.8(4)
C34 C35 C36 C37 -1.7(4)
C35 C36 C37 C32 -1.1(4)
C33 C32 C37 C36 3.6(4)
B1 C32 C37 C36 -174.6(2)
C20 B1 C38 C39 97.9(3)
C26 B1 C38 C39 -20.2(3)
C32 B1 C38 C39 -142.2(2)
C20 B1 C38 C43 -79.1(3)
C26 B1 C38 C43 162.8(2)
C32 B1 C38 C43 40.8(3)
C43 C38 C39 C40 -1.1(4)
B1 C38 C39 C40 -178.2(2)
C38 C39 C40 C41 0.1(4)
C39 C40 C41 C42 1.4(4)
C40 C41 C42 C43 -1.7(4)
C41 C42 C43 C38 0.6(4)
C39 C38 C43 C42 0.7(4)
B1 C38 C43 C42 178.0(2)
